data_7002378
loop_
_publ_author_name
'Roy, Somnath'
'Mandal, Tarak Nath'
'Barik, Anil Kumar'
'Gupta, Samik'
'Fallah, Mohamed Salah El'
'Tercero, Javier'
'Butcher, Ray J.'
'Kar, Susanta Kumar'

_publ_section_title
;
 Ferro- and anti-ferromagnetically coupled tetracopper(II) 2 \\times 2
 homoleptic rectangular grids supported by both \m-O and \m-(N-N)
 bridges derived from a new pyrazole based polydentate Schiff base
 ligand--magneto-structural correlations and DFT calculation
;
_journal_issue 39
_journal_name_full 'Dalton Transactions'
_journal_page_first 8215
_journal_page_last 8226
_journal_paper_doi 10.1039/b908823g
_journal_year 2009
_chemical_formula_sum 'C48 H64 Cu4 N24 O24'
_chemical_formula_weight 1615.39
_chemical_name_systematic
;
?
;
_space_group_IT_number 14
_symmetry_cell_setting monoclinic
_symmetry_space_group_name_Hall '-P 2ybc'
_symmetry_space_group_name_H-M 'P 1 21/c 1'
_atom_sites_solution_hydrogens geom
_atom_sites_solution_primary direct
_atom_sites_solution_secondary difmap
_audit_creation_method SHELXL-97
_cell_angle_alpha 90.00
_cell_angle_beta 95.072(3)
_cell_angle_gamma 90.00
_cell_formula_units_Z 2
_cell_length_a 12.6200(4)
_cell_length_b 16.838(2)
_cell_length_c 14.9610(5)
_cell_measurement_reflns_used 12370
_cell_measurement_temperature 200(2)
_cell_measurement_theta_max 32.5192
_cell_measurement_theta_min 4.5765
_cell_volume 3166.7(4)
_computing_cell_refinement
;
CrysAlis RED, Oxford Diffraction Ltd.,
Version 1.171.32.15 (release 10-01-2008 CrysAlis171 .NET)
(compiled Jan 10 2008,16:37:18)
;
_computing_data_collection
;
CrysAlis CCD, Oxford Diffraction Ltd.,
Version 1.171.32.15 (release 10-01-2008 CrysAlis171 .NET)
(compiled Jan 10 2008,16:37:18)
;
_computing_data_reduction
;
CrysAlis RED, Oxford Diffraction Ltd.,
Version 1.171.32.15 (release 10-01-2008 CrysAlis171 .NET)
(compiled Jan 10 2008,16:37:18)
;
_computing_molecular_graphics SHELXTL
_computing_publication_material SHELXTL
_computing_structure_refinement 'SHELXL-97 (Sheldrick, 1997)'
_computing_structure_solution 'SHELXS-97 (Sheldrick, 1990)'
_diffrn_ambient_temperature 200(2)
_diffrn_detector_area_resol_mean 10.5081
_diffrn_measured_fraction_theta_full 0.987
_diffrn_measured_fraction_theta_max 0.892
_diffrn_measurement_device_type 'Oxford Diffraction Gemini'
_diffrn_measurement_method '\f and \w scans'
_diffrn_radiation_monochromator graphite
_diffrn_radiation_source 'fine-focus sealed tube'
_diffrn_radiation_type MoK\a
_diffrn_radiation_wavelength 0.71073
_diffrn_reflns_av_R_equivalents 0.0299
_diffrn_reflns_av_sigmaI/netI 0.0524
_diffrn_reflns_limit_h_max 18
_diffrn_reflns_limit_h_min -18
_diffrn_reflns_limit_k_max 24
_diffrn_reflns_limit_k_min -25
_diffrn_reflns_limit_l_max 22
_diffrn_reflns_limit_l_min -22
_diffrn_reflns_number 27321
_diffrn_reflns_theta_full 25.00
_diffrn_reflns_theta_max 32.59
_diffrn_reflns_theta_min 4.59
_diffrn_standards_decay_% <2%
_diffrn_standards_interval_count 50
_diffrn_standards_number 2
_exptl_absorpt_coefficient_mu 1.425
_exptl_absorpt_correction_T_max 1.00000
_exptl_absorpt_correction_T_min 0.71767
_exptl_absorpt_correction_type multi-scan
_exptl_absorpt_process_details
;
CrysAlis RED, Oxford Diffraction Ltd.,
Version 1.171.32.15 (release 10-01-2008 CrysAlis171 .NET)
(compiled Jan 10 2008,16:37:18)
Empirical absorption correction using spherical harmonics,
implemented in SCALE3 ABSPACK scaling algorithm.
;
_exptl_crystal_colour 'dark green'
_exptl_crystal_density_diffrn 1.694
_exptl_crystal_density_method 'not measured'
_exptl_crystal_description 'square block'
_exptl_crystal_F_000 1656
_exptl_crystal_size_max 0.55
_exptl_crystal_size_mid 0.52
_exptl_crystal_size_min 0.35
_refine_diff_density_max 0.571
_refine_diff_density_min -0.643
_refine_diff_density_rms 0.077
_refine_ls_extinction_method none
_refine_ls_goodness_of_fit_ref 0.952
_refine_ls_hydrogen_treatment constr
_refine_ls_matrix_type full
_refine_ls_number_parameters 479
_refine_ls_number_reflns 10289
_refine_ls_number_restraints 12
_refine_ls_restrained_S_all 0.952
_refine_ls_R_factor_all 0.0663
_refine_ls_R_factor_gt 0.0358
_refine_ls_shift/su_max 0.001
_refine_ls_shift/su_mean 0.000
_refine_ls_structure_factor_coef Fsqd
_refine_ls_weighting_details 'calc w=1/[\s^2^(Fo^2^)+(0.0517P)^2^] where P=(Fo^2^+2Fc^2^)/3'
_refine_ls_weighting_scheme calc
_refine_ls_wR_factor_gt 0.0856
_refine_ls_wR_factor_ref 0.0917
_reflns_number_gt 6730
_reflns_number_total 10289
_reflns_threshold_expression I>2\s(I)
_cod_data_source_file b908823g.txt
_cod_data_source_block sksr27lt
_cod_original_cell_volume 3166.8(5)
_cod_database_code 7002378

loop_
_symmetry_equiv_pos_as_xyz
'x, y, z'
'-x, y+1/2, -z+1/2'
'-x, -y, -z'
'x, -y-1/2, z-1/2'

loop_
_atom_site_label
_atom_site_type_symbol
_atom_site_fract_x
_atom_site_fract_y
_atom_site_fract_z
_atom_site_U_iso_or_equiv
_atom_site_adp_type
_atom_site_occupancy
_atom_site_symmetry_multiplicity
_atom_site_calc_flag
_atom_site_refinement_flags
_atom_site_disorder_assembly
_atom_site_disorder_group
Cu1 Cu 0.313171(16) 0.452750(14) 0.126981(14) 0.01902(6) Uani 1 1 d . . .
Cu2 Cu 0.661996(19) 0.335024(14) 0.029479(14) 0.02219(6) Uani 1 1 d . . .
O1A O 0.45945(9) 0.49334(8) 0.17071(8) 0.0218(3) Uani 1 1 d . . .
O1B O 0.71607(10) 0.40588(8) -0.06250(8) 0.0236(3) Uani 1 1 d . . .
O11 O 1.02440(14) 0.21780(12) 0.09200(16) 0.0631(6) Uani 1 1 d . . .
O12 O 0.97046(13) 0.31137(13) 0.17587(12) 0.0522(5) Uani 1 1 d . . .
O13 O 0.86989(12) 0.26963(11) 0.06211(12) 0.0462(4) Uani 1 1 d . . .
O21 O 0.29073(18) 0.18219(11) 0.00033(13) 0.0625(6) Uani 1 1 d . . .
O22 O 0.37013(14) 0.09909(11) -0.08065(11) 0.0466(4) Uani 1 1 d . . .
O23 O 0.32303(14) 0.06425(11) 0.04921(12) 0.0479(4) Uani 1 1 d . . .
O1W O 0.34580(13) 0.35050(10) 0.22967(10) 0.0342(4) Uani 1 1 d D . .
H1W1 H 0.3107(19) 0.3102(12) 0.2217(16) 0.051 Uiso 1 1 d D . .
H1W2 H 0.344(2) 0.3602(15) 0.2813(11) 0.051 Uiso 1 1 d D . .
O2W O 0.92542(15) 0.18296(13) -0.10875(13) 0.0543(5) Uani 1 1 d D . .
H2W1 H 0.873(2) 0.2101(19) -0.1360(17) 0.082 Uiso 1 1 d D . .
H2W2 H 0.922(2) 0.196(2) -0.0556(12) 0.082 Uiso 1 1 d D . .
O3W O 0.23764(14) 0.21267(12) 0.18160(11) 0.0449(4) Uani 1 1 d D . .
H3W1 H 0.265(2) 0.204(2) 0.1370(14) 0.067 Uiso 1 1 d D . .
H3W2 H 0.1767(14) 0.2235(19) 0.1675(18) 0.067 Uiso 1 1 d D . .
O4W O 0.86339(15) 0.65658(12) -0.34366(15) 0.0565(5) Uani 1 1 d D . .
H4W1 H 0.831(2) 0.665(2) -0.3932(15) 0.085 Uiso 1 1 d D . .
H4W2 H 0.9269(14) 0.665(2) -0.354(2) 0.085 Uiso 1 1 d D . .
N1A N 0.19650(11) 0.40909(10) 0.03883(10) 0.0209(3) Uani 1 1 d . . .
N2A N 0.39826(11) 0.40346(9) 0.04090(9) 0.0170(3) Uani 1 1 d . . .
N3A N 0.50723(11) 0.40751(9) 0.05885(9) 0.0178(3) Uani 1 1 d . . .
N4A N 0.70565(11) 0.40505(10) 0.13382(9) 0.0194(3) Uani 1 1 d . . .
N5A N 0.80165(12) 0.41989(10) 0.17764(10) 0.0225(3) Uani 1 1 d . . .
H5AA H 0.8595 0.3923 0.1705 0.027 Uiso 1 1 calc R . .
N1B N 0.60534(12) 0.23623(10) 0.08460(10) 0.0208(3) Uani 1 1 d . . .
N2B N 0.67737(11) 0.26045(9) -0.06584(9) 0.0181(3) Uani 1 1 d . . .
N3B N 0.71928(12) 0.28748(10) -0.14239(9) 0.0206(3) Uani 1 1 d . . .
N4B N 0.77074(11) 0.48625(10) -0.20867(9) 0.0187(3) Uani 1 1 d . . .
N5B N 0.80719(11) 0.50831(10) -0.28693(10) 0.0215(3) Uani 1 1 d . . .
H5BA H 0.8126 0.5580 -0.3043 0.026 Uiso 1 1 calc R . .
N1 N 0.95527(14) 0.26599(13) 0.11059(13) 0.0374(5) Uani 1 1 d . . .
N2 N 0.32813(14) 0.11458(12) -0.01000(12) 0.0335(4) Uani 1 1 d . . .
C1A C 0.09143(15) 0.41844(13) 0.03980(14) 0.0283(4) Uani 1 1 d . . .
H1AA H 0.0646 0.4434 0.0901 0.034 Uiso 1 1 calc R . .
C2A C 0.02043(15) 0.39289(14) -0.03017(15) 0.0318(5) Uani 1 1 d . . .
H2AA H -0.0538 0.4009 -0.0283 0.038 Uiso 1 1 calc R . .
C3A C 0.05891(16) 0.35594(13) -0.10204(15) 0.0317(5) Uani 1 1 d . . .
H3AA H 0.0115 0.3379 -0.1507 0.038 Uiso 1 1 calc R . .
C4A C 0.16814(15) 0.34509(12) -0.10322(13) 0.0266(4) Uani 1 1 d . . .
H4AA H 0.1961 0.3191 -0.1524 0.032 Uiso 1 1 calc R . .
C5A C 0.23518(14) 0.37242(11) -0.03230(12) 0.0194(4) Uani 1 1 d . . .
C6A C 0.35247(14) 0.36682(11) -0.02743(11) 0.0180(3) Uani 1 1 d . . .
C7A C 0.40987(15) 0.32465(13) -0.09544(12) 0.0255(4) Uani 1 1 d . . .
H7AA H 0.4778 0.3513 -0.1019 0.038 Uiso 1 1 calc R . .
H7AB H 0.3666 0.3251 -0.1532 0.038 Uiso 1 1 calc R . .
H7AC H 0.4231 0.2696 -0.0763 0.038 Uiso 1 1 calc R . .
C8A C 0.52715(13) 0.45544(11) 0.12989(11) 0.0171(3) Uani 1 1 d . . .
C9A C 0.64050(13) 0.45997(11) 0.16301(11) 0.0177(3) Uani 1 1 d . . .
C10A C 0.69475(14) 0.50994(12) 0.22568(12) 0.0214(4) Uani 1 1 d . . .
H10A H 0.6668 0.5536 0.2563 0.026 Uiso 1 1 calc R . .
C11A C 0.79787(15) 0.48213(12) 0.23351(12) 0.0236(4) Uani 1 1 d . . .
C12A C 0.89334(17) 0.50785(14) 0.29272(16) 0.0371(5) Uani 1 1 d . . .
H12A H 0.9202 0.4630 0.3299 0.056 Uiso 1 1 calc R . .
H12B H 0.8736 0.5514 0.3315 0.056 Uiso 1 1 calc R . .
H12C H 0.9488 0.5260 0.2556 0.056 Uiso 1 1 calc R . .
C1B C 0.56645(15) 0.22727(13) 0.16428(12) 0.0270(4) Uani 1 1 d . . .
H1BA H 0.5599 0.2726 0.2012 0.032 Uiso 1 1 calc R . .
C2B C 0.53571(16) 0.15434(13) 0.19416(13) 0.0297(5) Uani 1 1 d . . .
H2BA H 0.5084 0.1499 0.2511 0.036 Uiso 1 1 calc R . .
C3B C 0.54417(15) 0.08812(13) 0.14250(13) 0.0267(4) Uani 1 1 d . . .
H3BA H 0.5249 0.0374 0.1637 0.032 Uiso 1 1 calc R . .
C4B C 0.58155(14) 0.09644(12) 0.05832(12) 0.0230(4) Uani 1 1 d . . .
H4BA H 0.5870 0.0518 0.0202 0.028 Uiso 1 1 calc R . .
C5B C 0.61062(13) 0.17122(11) 0.03151(11) 0.0184(4) Uani 1 1 d . . .
C6B C 0.65021(14) 0.18741(12) -0.05682(11) 0.0192(4) Uani 1 1 d . . .
C7B C 0.65523(18) 0.12459(12) -0.12617(12) 0.0288(4) Uani 1 1 d . . .
H7BA H 0.6912 0.1455 -0.1766 0.043 Uiso 1 1 calc R . .
H7BB H 0.5829 0.1080 -0.1474 0.043 Uiso 1 1 calc R . .
H7BC H 0.6949 0.0789 -0.1001 0.043 Uiso 1 1 calc R . .
C8B C 0.73480(13) 0.36465(11) -0.13206(11) 0.0179(3) Uani 1 1 d . . .
C9B C 0.77485(13) 0.40679(11) -0.20809(11) 0.0179(3) Uani 1 1 d . . .
C10B C 0.81514(14) 0.37864(12) -0.28612(11) 0.0214(4) Uani 1 1 d . . .
H10B H 0.8267 0.3249 -0.3018 0.026 Uiso 1 1 calc R . .
C11B C 0.83445(13) 0.44522(12) -0.33536(12) 0.0208(4) Uani 1 1 d . . .
C12B C 0.87444(16) 0.45498(14) -0.42602(12) 0.0295(5) Uani 1 1 d . . .
H12D H 0.9160 0.5041 -0.4272 0.044 Uiso 1 1 calc R . .
H12E H 0.8140 0.4576 -0.4718 0.044 Uiso 1 1 calc R . .
H12F H 0.9196 0.4096 -0.4384 0.044 Uiso 1 1 calc R . .

loop_
_atom_site_aniso_label
_atom_site_aniso_U_11
_atom_site_aniso_U_22
_atom_site_aniso_U_33
_atom_site_aniso_U_23
_atom_site_aniso_U_13
_atom_site_aniso_U_12
Cu1 0.01869(10) 0.01861(12) 0.02020(11) -0.00465(9) 0.00423(8) 0.00070(9)
Cu2 0.03517(13) 0.01585(12) 0.01661(10) -0.00250(9) 0.00817(9) -0.00129(10)
O1A 0.0223(6) 0.0211(7) 0.0222(6) -0.0080(6) 0.0038(5) 0.0007(6)
O1B 0.0363(7) 0.0157(7) 0.0199(6) -0.0036(5) 0.0094(5) -0.0007(6)
O11 0.0383(9) 0.0460(12) 0.1059(16) -0.0181(12) 0.0113(10) 0.0105(9)
O12 0.0418(9) 0.0674(14) 0.0456(10) -0.0105(10) -0.0057(8) 0.0099(9)
O13 0.0332(8) 0.0527(12) 0.0517(10) 0.0044(9) -0.0024(7) -0.0016(8)
O21 0.1034(16) 0.0323(10) 0.0541(11) -0.0008(9) 0.0200(11) 0.0207(11)
O22 0.0545(10) 0.0519(12) 0.0329(8) -0.0032(8) 0.0015(7) 0.0161(9)
O23 0.0578(10) 0.0392(10) 0.0461(10) 0.0096(9) 0.0019(8) -0.0045(9)
O1W 0.0502(9) 0.0257(9) 0.0271(7) 0.0039(7) 0.0061(7) -0.0027(7)
O2W 0.0568(11) 0.0547(13) 0.0532(11) -0.0092(10) 0.0146(9) 0.0001(10)
O3W 0.0512(10) 0.0460(11) 0.0372(9) -0.0036(9) 0.0032(8) -0.0033(9)
O4W 0.0458(10) 0.0393(11) 0.0827(15) 0.0236(11) -0.0031(10) -0.0113(9)
N1A 0.0193(7) 0.0177(8) 0.0261(8) -0.0003(7) 0.0034(6) -0.0014(6)
N2A 0.0158(6) 0.0151(7) 0.0200(7) -0.0004(6) 0.0005(5) 0.0000(6)
N3A 0.0182(7) 0.0174(8) 0.0181(7) -0.0034(6) 0.0021(5) -0.0004(6)
N4A 0.0178(7) 0.0239(9) 0.0168(7) -0.0006(6) 0.0021(5) -0.0015(6)
N5A 0.0168(7) 0.0266(9) 0.0238(7) -0.0010(7) -0.0004(5) -0.0016(7)
N1B 0.0262(7) 0.0195(8) 0.0173(7) -0.0010(6) 0.0052(6) 0.0004(7)
N2B 0.0223(7) 0.0172(8) 0.0151(6) 0.0006(6) 0.0045(5) 0.0015(6)
N3B 0.0284(7) 0.0169(8) 0.0176(7) 0.0014(6) 0.0087(6) -0.0001(7)
N4B 0.0210(7) 0.0172(8) 0.0189(7) 0.0014(6) 0.0065(5) 0.0001(6)
N5B 0.0238(7) 0.0213(8) 0.0202(7) 0.0042(7) 0.0058(6) 0.0013(7)
N1 0.0275(9) 0.0404(12) 0.0451(11) 0.0043(10) 0.0078(8) -0.0024(9)
N2 0.0363(9) 0.0288(10) 0.0337(9) -0.0034(8) -0.0058(8) 0.0026(8)
C1A 0.0229(9) 0.0231(11) 0.0397(11) -0.0002(9) 0.0073(8) 0.0003(8)
C2A 0.0194(9) 0.0291(12) 0.0468(12) 0.0034(10) 0.0025(8) -0.0027(9)
C3A 0.0266(10) 0.0282(12) 0.0385(11) 0.0022(10) -0.0071(8) -0.0065(9)
C4A 0.0270(9) 0.0238(11) 0.0281(9) -0.0007(8) -0.0017(7) -0.0024(8)
C5A 0.0221(8) 0.0141(9) 0.0221(8) 0.0011(7) 0.0015(7) -0.0020(7)
C6A 0.0230(8) 0.0152(9) 0.0159(7) 0.0013(7) 0.0023(6) -0.0005(7)
C7A 0.0268(9) 0.0293(11) 0.0205(8) -0.0081(8) 0.0020(7) 0.0015(9)
C8A 0.0210(8) 0.0145(8) 0.0159(7) 0.0004(7) 0.0016(6) -0.0011(7)
C9A 0.0202(8) 0.0176(9) 0.0154(7) 0.0006(7) 0.0022(6) -0.0021(7)
C10A 0.0278(9) 0.0162(9) 0.0200(8) -0.0017(7) 0.0003(7) -0.0029(8)
C11A 0.0260(9) 0.0208(10) 0.0231(9) 0.0024(8) -0.0030(7) -0.0066(8)
C12A 0.0336(11) 0.0325(13) 0.0423(12) -0.0053(11) -0.0122(9) -0.0086(10)
C1B 0.0350(10) 0.0292(11) 0.0179(8) -0.0033(8) 0.0083(7) -0.0010(9)
C2B 0.0327(10) 0.0367(13) 0.0209(9) 0.0029(9) 0.0084(7) -0.0053(10)
C3B 0.0272(9) 0.0277(11) 0.0254(9) 0.0079(9) 0.0040(7) -0.0047(9)
C4B 0.0263(9) 0.0185(10) 0.0242(9) 0.0021(8) 0.0028(7) -0.0004(8)
C5B 0.0194(8) 0.0188(9) 0.0170(7) 0.0014(7) 0.0011(6) 0.0007(7)
C6B 0.0223(8) 0.0183(9) 0.0176(8) 0.0001(7) 0.0043(6) 0.0004(7)
C7B 0.0529(12) 0.0158(10) 0.0188(8) -0.0040(8) 0.0091(8) -0.0043(9)
C8B 0.0186(8) 0.0179(9) 0.0174(8) -0.0005(7) 0.0024(6) 0.0036(7)
C9B 0.0171(8) 0.0174(9) 0.0193(8) -0.0007(7) 0.0026(6) 0.0011(7)
C10B 0.0231(8) 0.0204(10) 0.0213(8) -0.0015(8) 0.0049(7) 0.0024(8)
C11B 0.0174(7) 0.0264(10) 0.0188(8) -0.0005(8) 0.0028(6) 0.0002(8)
C12B 0.0311(10) 0.0384(13) 0.0201(9) 0.0003(9) 0.0086(7) -0.0003(9)

loop_
_atom_type_symbol
_atom_type_description
_atom_type_scat_dispersion_real
_atom_type_scat_dispersion_imag
_atom_type_scat_source
C C 0.0033 0.0016 'International Tables Vol C Tables 4.2.6.8 and 6.1.1.4'
H H 0.0000 0.0000 'International Tables Vol C Tables 4.2.6.8 and 6.1.1.4'
N N 0.0061 0.0033 'International Tables Vol C Tables 4.2.6.8 and 6.1.1.4'
O O 0.0106 0.0060 'International Tables Vol C Tables 4.2.6.8 and 6.1.1.4'
Cu Cu 0.3201 1.2651 'International Tables Vol C Tables 4.2.6.8 and 6.1.1.4'

loop_
_geom_angle_atom_site_label_1
_geom_angle_atom_site_label_2
_geom_angle_atom_site_label_3
_geom_angle
_geom_angle_site_symmetry_1
_geom_angle_site_symmetry_3
_geom_angle_publ_flag
N2A Cu1 N4B 173.99(6) . 3_665 ?
N2A Cu1 O1A 79.39(5) . . ?
N4B Cu1 O1A 98.52(6) 3_665 . ?
N2A Cu1 N1A 79.94(6) . . ?
N4B Cu1 N1A 101.13(6) 3_665 . ?
O1A Cu1 N1A 157.42(6) . . ?
N2A Cu1 O1W 92.64(6) . . ?
N4B Cu1 O1W 92.85(6) 3_665 . ?
O1A Cu1 O1W 86.16(6) . . ?
N1A Cu1 O1W 103.77(6) . . ?
N2B Cu2 O1B 79.35(6) . . ?
N2B Cu2 N4A 158.05(6) . . ?
O1B Cu2 N4A 95.68(6) . . ?
N2B Cu2 N1B 80.04(6) . . ?
O1B Cu2 N1B 159.19(6) . . ?
N4A Cu2 N1B 104.54(6) . . ?
N2B Cu2 N3A 127.66(6) . . ?
O1B Cu2 N3A 99.08(5) . . ?
N4A Cu2 N3A 74.12(5) . . ?
N1B Cu2 N3A 91.21(6) . . ?
C8A O1A Cu1 108.02(11) . . ?
C8B O1B Cu2 109.52(11) . . ?
Cu1 O1W H1W1 117.4(19) . . ?
Cu1 O1W H1W2 118(2) . . ?
H1W1 O1W H1W2 104(2) . . ?
H2W1 O2W H2W2 101(2) . . ?
H3W1 O3W H3W2 108(2) . . ?
H4W1 O4W H4W2 102(2) . . ?
C1A N1A C5A 119.19(16) . . ?
C1A N1A Cu1 127.93(14) . . ?
C5A N1A Cu1 112.60(11) . . ?
C6A N2A N3A 123.26(14) . . ?
C6A N2A Cu1 119.86(12) . . ?
N3A N2A Cu1 116.84(10) . . ?
C8A N3A N2A 107.34(13) . . ?
C8A N3A Cu2 110.87(11) . . ?
N2A N3A Cu2 139.46(11) . . ?
C9A N4A N5A 105.38(14) . . ?
C9A N4A Cu2 121.97(11) . . ?
N5A N4A Cu2 131.60(12) . . ?
C11A N5A N4A 111.53(15) . . ?
C11A N5A H5AA 124.2 . . ?
N4A N5A H5AA 124.2 . . ?
C1B N1B C5B 118.13(17) . . ?
C1B N1B Cu2 129.00(14) . . ?
C5B N1B Cu2 112.87(11) . . ?
C6B N2B N3B 121.82(15) . . ?
C6B N2B Cu2 120.07(12) . . ?
N3B N2B Cu2 118.11(12) . . ?
C8B N3B N2B 106.92(14) . . ?
C9B N4B N5B 105.38(14) . . ?
C9B N4B Cu1 122.57(11) . 3_665 ?
N5B N4B Cu1 129.60(13) . 3_665 ?
C11B N5B N4B 111.89(16) . . ?
C11B N5B H5BA 124.1 . . ?
N4B N5B H5BA 124.1 . . ?
O11 N1 O12 121.07(19) . . ?
O11 N1 O13 119.4(2) . . ?
O12 N1 O13 119.5(2) . . ?
O23 N2 O21 119.6(2) . . ?
O23 N2 O22 121.1(2) . . ?
O21 N2 O22 119.2(2) . . ?
N1A C1A C2A 122.09(19) . . ?
N1A C1A H1AA 119.0 . . ?
C2A C1A H1AA 119.0 . . ?
C3A C2A C1A 118.99(18) . . ?
C3A C2A H2AA 120.5 . . ?
C1A C2A H2AA 120.5 . . ?
C2A C3A C4A 119.36(18) . . ?
C2A C3A H3AA 120.3 . . ?
C4A C3A H3AA 120.3 . . ?
C5A C4A C3A 119.22(19) . . ?
C5A C4A H4AA 120.4 . . ?
C3A C4A H4AA 120.4 . . ?
N1A C5A C4A 121.14(16) . . ?
N1A C5A C6A 114.71(15) . . ?
C4A C5A C6A 124.13(17) . . ?
N2A C6A C5A 112.70(15) . . ?
N2A C6A C7A 124.27(16) . . ?
C5A C6A C7A 123.02(15) . . ?
C6A C7A H7AA 109.5 . . ?
C6A C7A H7AB 109.5 . . ?
H7AA C7A H7AB 109.5 . . ?
C6A C7A H7AC 109.5 . . ?
H7AA C7A H7AC 109.5 . . ?
H7AB C7A H7AC 109.5 . . ?
O1A C8A N3A 126.78(15) . . ?
O1A C8A C9A 119.22(15) . . ?
N3A C8A C9A 113.96(15) . . ?
N4A C9A C10A 110.96(15) . . ?
N4A C9A C8A 117.48(15) . . ?
C10A C9A C8A 131.44(17) . . ?
C11A C10A C9A 104.83(17) . . ?
C11A C10A H10A 127.6 . . ?
C9A C10A H10A 127.6 . . ?
N5A C11A C10A 107.29(16) . . ?
N5A C11A C12A 121.55(18) . . ?
C10A C11A C12A 131.10(19) . . ?
C11A C12A H12A 109.5 . . ?
C11A C12A H12B 109.5 . . ?
H12A C12A H12B 109.5 . . ?
C11A C12A H12C 109.5 . . ?
H12A C12A H12C 109.5 . . ?
H12B C12A H12C 109.5 . . ?
N1B C1B C2B 121.82(19) . . ?
N1B C1B H1BA 119.1 . . ?
C2B C1B H1BA 119.1 . . ?
C3B C2B C1B 120.44(18) . . ?
C3B C2B H2BA 119.8 . . ?
C1B C2B H2BA 119.8 . . ?
C2B C3B C4B 118.7(2) . . ?
C2B C3B H3BA 120.7 . . ?
C4B C3B H3BA 120.7 . . ?
C5B C4B C3B 118.37(19) . . ?
C5B C4B H4BA 120.8 . . ?
C3B C4B H4BA 120.8 . . ?
N1B C5B C4B 122.49(16) . . ?
N1B C5B C6B 114.34(16) . . ?
C4B C5B C6B 123.17(17) . . ?
N2B C6B C5B 112.58(16) . . ?
N2B C6B C7B 125.34(16) . . ?
C5B C6B C7B 122.07(17) . . ?
C6B C7B H7BA 109.5 . . ?
C6B C7B H7BB 109.5 . . ?
H7BA C7B H7BB 109.5 . . ?
C6B C7B H7BC 109.5 . . ?
H7BA C7B H7BC 109.5 . . ?
H7BB C7B H7BC 109.5 . . ?
O1B C8B N3B 126.00(16) . . ?
O1B C8B C9B 117.72(16) . . ?
N3B C8B C9B 116.27(15) . . ?
N4B C9B C10B 110.51(16) . . ?
N4B C9B C8B 118.19(15) . . ?
C10B C9B C8B 131.25(17) . . ?
C11B C10B C9B 105.42(17) . . ?
C11B C10B H10B 127.3 . . ?
C9B C10B H10B 127.3 . . ?
N5B C11B C10B 106.80(15) . . ?
N5B C11B C12B 121.53(19) . . ?
C10B C11B C12B 131.65(19) . . ?
C11B C12B H12D 109.5 . . ?
C11B C12B H12E 109.5 . . ?
H12D C12B H12E 109.5 . . ?
C11B C12B H12F 109.5 . . ?
H12D C12B H12F 109.5 . . ?
H12E C12B H12F 109.5 . . ?

loop_
_geom_bond_atom_site_label_1
_geom_bond_atom_site_label_2
_geom_bond_distance
_geom_bond_site_symmetry_2
_geom_bond_publ_flag
Cu1 N2A 1.9353(14) . ?
Cu1 N4B 1.9746(15) 3_665 ?
Cu1 O1A 2.0223(12) . ?
Cu1 N1A 2.0259(15) . ?
Cu1 O1W 2.3200(16) . ?
Cu2 N2B 1.9228(15) . ?
Cu2 O1B 1.9871(13) . ?
Cu2 N4A 1.9947(15) . ?
Cu2 N1B 2.0157(16) . ?
Cu2 N3A 2.3768(14) . ?
O1A C8A 1.266(2) . ?
O1B C8B 1.290(2) . ?
O11 N1 1.241(2) . ?
O12 N1 1.241(3) . ?
O13 N1 1.246(2) . ?
O21 N2 1.247(3) . ?
O22 N2 1.251(2) . ?
O23 N2 1.232(2) . ?
O1W H1W1 0.814(16) . ?
O1W H1W2 0.793(15) . ?
O2W H2W1 0.878(17) . ?
O2W H2W2 0.833(17) . ?
O3W H3W1 0.793(16) . ?
O3W H3W2 0.800(16) . ?
O4W H4W1 0.827(17) . ?
O4W H4W2 0.843(17) . ?
N1A C1A 1.337(2) . ?
N1A C5A 1.358(2) . ?
N2A C6A 1.287(2) . ?
N2A N3A 1.3794(19) . ?
N3A C8A 1.341(2) . ?
N4A C9A 1.336(2) . ?
N4A N5A 1.349(2) . ?
N5A C11A 1.344(3) . ?
N5A H5AA 0.8800 . ?
N1B C1B 1.337(2) . ?
N1B C5B 1.358(2) . ?
N2B C6B 1.287(2) . ?
N2B N3B 1.3805(19) . ?
N3B C8B 1.321(2) . ?
N4B C9B 1.339(2) . ?
N4B N5B 1.3475(19) . ?
N4B Cu1 1.9746(15) 3_665 ?
N5B C11B 1.347(2) . ?
N5B H5BA 0.8800 . ?
C1A C2A 1.385(3) . ?
C1A H1AA 0.9500 . ?
C2A C3A 1.368(3) . ?
C2A H2AA 0.9500 . ?
C3A C4A 1.392(3) . ?
C3A H3AA 0.9500 . ?
C4A C5A 1.376(3) . ?
C4A H4AA 0.9500 . ?
C5A C6A 1.479(2) . ?
C6A C7A 1.481(2) . ?
C7A H7AA 0.9800 . ?
C7A H7AB 0.9800 . ?
C7A H7AC 0.9800 . ?
C8A C9A 1.474(2) . ?
C9A C10A 1.394(2) . ?
C10A C11A 1.378(3) . ?
C10A H10A 0.9500 . ?
C11A C12A 1.495(3) . ?
C12A H12A 0.9800 . ?
C12A H12B 0.9800 . ?
C12A H12C 0.9800 . ?
C1B C2B 1.374(3) . ?
C1B H1BA 0.9500 . ?
C2B C3B 1.366(3) . ?
C2B H2BA 0.9500 . ?
C3B C4B 1.390(2) . ?
C3B H3BA 0.9500 . ?
C4B C5B 1.381(3) . ?
C4B H4BA 0.9500 . ?
C5B C6B 1.479(2) . ?
C6B C7B 1.487(3) . ?
C7B H7BA 0.9800 . ?
C7B H7BB 0.9800 . ?
C7B H7BC 0.9800 . ?
C8B C9B 1.468(2) . ?
C9B C10B 1.397(2) . ?
C10B C11B 1.375(3) . ?
C10B H10B 0.9500 . ?
C11B C12B 1.497(2) . ?
C12B H12D 0.9800 . ?
C12B H12E 0.9800 . ?
C12B H12F 0.9800 . ?

loop_
_geom_hbond_atom_site_label_D
_geom_hbond_atom_site_label_H
_geom_hbond_atom_site_label_A
_geom_hbond_distance_DH
_geom_hbond_distance_HA
_geom_hbond_distance_DA
_geom_hbond_angle_DHA
_geom_hbond_site_symmetry_A
O1W H1W1 O3W 0.814(16) 1.952(16) 2.756(3) 170(2) .
O1W H1W2 O22 0.793(15) 2.173(16) 2.952(2) 167(2) 4_566
O2W H2W1 N3B 0.878(17) 2.33(2) 3.144(3) 155(3) .
O2W H2W2 O13 0.833(17) 2.29(2) 3.078(3) 158(3) .
O2W H2W2 O11 0.833(17) 2.49(2) 3.203(3) 145(3) .
O3W H3W1 O21 0.793(16) 2.129(18) 2.896(3) 163(3) .
O3W H3W2 O11 0.800(16) 2.14(2) 2.900(3) 158(3) 1_455
O4W H4W1 O21 0.827(17) 2.140(17) 2.942(3) 163(3) 2_654
O4W H4W1 N2 0.827(17) 2.52(2) 3.194(3) 139(3) 2_654
O4W H4W2 O2W 0.843(17) 2.013(18) 2.854(3) 174(3) 2_754
N5A H5AA O12 0.88 1.95 2.809(2) 164.7 .
N5A H5AA O13 0.88 2.64 3.224(3) 125.1 .
N5A H5AA N1 0.88 2.64 3.439(3) 151.1 .
N5B H5BA O4W 0.88 1.89 2.750(2) 164.3 .

loop_
_geom_torsion_atom_site_label_1
_geom_torsion_atom_site_label_2
_geom_torsion_atom_site_label_3
_geom_torsion_atom_site_label_4
_geom_torsion
_geom_torsion_site_symmetry_1
_geom_torsion_site_symmetry_2
_geom_torsion_site_symmetry_3
_geom_torsion_site_symmetry_4
_geom_torsion_publ_flag
N2A Cu1 O1A C8A -10.78(12) . . . . ?
N4B Cu1 O1A C8A 174.94(12) 3_665 . . . ?
N1A Cu1 O1A C8A -34.8(2) . . . . ?
O1W Cu1 O1A C8A 82.63(12) . . . . ?
N2B Cu2 O1B C8B -2.10(11) . . . . ?
N4A Cu2 O1B C8B 156.29(11) . . . . ?
N1B Cu2 O1B C8B -10.2(2) . . . . ?
N3A Cu2 O1B C8B -128.94(11) . . . . ?
N2A Cu1 N1A C1A -175.84(18) . . . . ?
N4B Cu1 N1A C1A -1.86(18) 3_665 . . . ?
O1A Cu1 N1A C1A -151.90(16) . . . . ?
O1W Cu1 N1A C1A 93.90(17) . . . . ?
N2A Cu1 N1A C5A -1.97(12) . . . . ?
N4B Cu1 N1A C5A 172.01(12) 3_665 . . . ?
O1A Cu1 N1A C5A 22.0(2) . . . . ?
O1W Cu1 N1A C5A -92.23(13) . . . . ?
N4B Cu1 N2A C6A -101.7(6) 3_665 . . . ?
O1A Cu1 N2A C6A -171.85(15) . . . . ?
N1A Cu1 N2A C6A -0.97(14) . . . . ?
O1W Cu1 N2A C6A 102.56(14) . . . . ?
N4B Cu1 N2A N3A 80.6(6) 3_665 . . . ?
O1A Cu1 N2A N3A 10.45(12) . . . . ?
N1A Cu1 N2A N3A -178.67(13) . . . . ?
O1W Cu1 N2A N3A -75.14(12) . . . . ?
C6A N2A N3A C8A 174.77(17) . . . . ?
Cu1 N2A N3A C8A -7.61(18) . . . . ?
C6A N2A N3A Cu2 -25.3(3) . . . . ?
Cu1 N2A N3A Cu2 152.31(11) . . . . ?
N2B Cu2 N3A C8A -178.45(11) . . . . ?
O1B Cu2 N3A C8A -94.94(12) . . . . ?
N4A Cu2 N3A C8A -1.57(12) . . . . ?
N1B Cu2 N3A C8A 103.21(12) . . . . ?
N2B Cu2 N3A N2A 22.1(2) . . . . ?
O1B Cu2 N3A N2A 105.58(17) . . . . ?
N4A Cu2 N3A N2A -161.05(18) . . . . ?
N1B Cu2 N3A N2A -56.27(17) . . . . ?
N2B Cu2 N4A C9A 166.70(15) . . . . ?
O1B Cu2 N4A C9A 91.17(14) . . . . ?
N1B Cu2 N4A C9A -93.75(14) . . . . ?
N3A Cu2 N4A C9A -6.68(13) . . . . ?
N2B Cu2 N4A N5A 0.2(3) . . . . ?
O1B Cu2 N4A N5A -75.28(16) . . . . ?
N1B Cu2 N4A N5A 99.79(16) . . . . ?
N3A Cu2 N4A N5A -173.13(17) . . . . ?
C9A N4A N5A C11A 0.3(2) . . . . ?
Cu2 N4A N5A C11A 168.43(14) . . . . ?
N2B Cu2 N1B C1B -178.74(17) . . . . ?
O1B Cu2 N1B C1B -170.67(16) . . . . ?
N4A Cu2 N1B C1B 23.24(17) . . . . ?
N3A Cu2 N1B C1B -50.66(16) . . . . ?
N2B Cu2 N1B C5B 2.38(12) . . . . ?
O1B Cu2 N1B C5B 10.4(2) . . . . ?
N4A Cu2 N1B C5B -155.64(12) . . . . ?
N3A Cu2 N1B C5B 130.45(12) . . . . ?
O1B Cu2 N2B C6B -177.82(15) . . . . ?
N4A Cu2 N2B C6B 103.5(2) . . . . ?
N1B Cu2 N2B C6B -0.72(14) . . . . ?
N3A Cu2 N2B C6B -84.51(15) . . . . ?
O1B Cu2 N2B N3B 3.07(12) . . . . ?
N4A Cu2 N2B N3B -75.6(2) . . . . ?
N1B Cu2 N2B N3B -179.84(13) . . . . ?
N3A Cu2 N2B N3B 96.38(13) . . . . ?
C6B N2B N3B C8B 177.70(16) . . . . ?
Cu2 N2B N3B C8B -3.21(17) . . . . ?
C9B N4B N5B C11B -0.24(18) . . . . ?
Cu1 N4B N5B C11B -162.42(12) 3_665 . . . ?
C5A N1A C1A C2A -0.9(3) . . . . ?
Cu1 N1A C1A C2A 172.58(16) . . . . ?
N1A C1A C2A C3A 0.9(3) . . . . ?
C1A C2A C3A C4A -0.1(3) . . . . ?
C2A C3A C4A C5A -0.5(3) . . . . ?
C1A N1A C5A C4A 0.2(3) . . . . ?
Cu1 N1A C5A C4A -174.24(15) . . . . ?
C1A N1A C5A C6A 178.70(17) . . . . ?
Cu1 N1A C5A C6A 4.24(19) . . . . ?
C3A C4A C5A N1A 0.5(3) . . . . ?
C3A C4A C5A C6A -177.82(18) . . . . ?
N3A N2A C6A C5A -179.02(15) . . . . ?
Cu1 N2A C6A C5A 3.4(2) . . . . ?
N3A N2A C6A C7A -0.1(3) . . . . ?
Cu1 N2A C6A C7A -177.69(14) . . . . ?
N1A C5A C6A N2A -5.0(2) . . . . ?
C4A C5A C6A N2A 173.40(18) . . . . ?
N1A C5A C6A C7A 176.09(17) . . . . ?
C4A C5A C6A C7A -5.5(3) . . . . ?
Cu1 O1A C8A N3A 11.2(2) . . . . ?
Cu1 O1A C8A C9A -166.30(13) . . . . ?
N2A N3A C8A O1A -3.2(2) . . . . ?
Cu2 N3A C8A O1A -169.34(15) . . . . ?
N2A N3A C8A C9A 174.50(14) . . . . ?
Cu2 N3A C8A C9A 8.31(18) . . . . ?
N5A N4A C9A C10A -0.10(19) . . . . ?
Cu2 N4A C9A C10A -169.64(12) . . . . ?
N5A N4A C9A C8A -176.59(15) . . . . ?
Cu2 N4A C9A C8A 13.9(2) . . . . ?
O1A C8A C9A N4A 163.49(16) . . . . ?
N3A C8A C9A N4A -14.4(2) . . . . ?
O1A C8A C9A C10A -12.1(3) . . . . ?
N3A C8A C9A C10A 170.02(18) . . . . ?
N4A C9A C10A C11A -0.1(2) . . . . ?
C8A C9A C10A C11A 175.69(18) . . . . ?
N4A N5A C11A C10A -0.4(2) . . . . ?
N4A N5A C11A C12A 177.16(17) . . . . ?
C9A C10A C11A N5A 0.3(2) . . . . ?
C9A C10A C11A C12A -176.9(2) . . . . ?
C5B N1B C1B C2B 2.2(3) . . . . ?
Cu2 N1B C1B C2B -176.61(14) . . . . ?
N1B C1B C2B C3B 0.0(3) . . . . ?
C1B C2B C3B C4B -1.8(3) . . . . ?
C2B C3B C4B C5B 1.4(3) . . . . ?
C1B N1B C5B C4B -2.7(3) . . . . ?
Cu2 N1B C5B C4B 176.34(14) . . . . ?
C1B N1B C5B C6B 177.46(15) . . . . ?
Cu2 N1B C5B C6B -3.53(18) . . . . ?
C3B C4B C5B N1B 0.9(3) . . . . ?
C3B C4B C5B C6B -179.26(16) . . . . ?
N3B N2B C6B C5B 178.12(14) . . . . ?
Cu2 N2B C6B C5B -1.0(2) . . . . ?
N3B N2B C6B C7B -2.7(3) . . . . ?
Cu2 N2B C6B C7B 178.18(15) . . . . ?
N1B C5B C6B N2B 3.0(2) . . . . ?
C4B C5B C6B N2B -176.86(16) . . . . ?
N1B C5B C6B C7B -176.17(17) . . . . ?
C4B C5B C6B C7B 4.0(3) . . . . ?
Cu2 O1B C8B N3B 1.0(2) . . . . ?
Cu2 O1B C8B C9B 179.60(11) . . . . ?
N2B N3B C8B O1B 1.3(2) . . . . ?
N2B N3B C8B C9B -177.27(13) . . . . ?
N5B N4B C9B C10B 0.58(18) . . . . ?
Cu1 N4B C9B C10B 164.33(11) 3_665 . . . ?
N5B N4B C9B C8B -177.10(14) . . . . ?
Cu1 N4B C9B C8B -13.3(2) 3_665 . . . ?
O1B C8B C9B N4B -12.4(2) . . . . ?
N3B C8B C9B N4B 166.25(16) . . . . ?
O1B C8B C9B C10B 170.45(17) . . . . ?
N3B C8B C9B C10B -10.9(3) . . . . ?
N4B C9B C10B C11B -0.70(19) . . . . ?
C8B C9B C10B C11B 176.58(17) . . . . ?
N4B N5B C11B C10B -0.2(2) . . . . ?
N4B N5B C11B C12B 178.38(15) . . . . ?
C9B C10B C11B N5B 0.53(19) . . . . ?
C9B C10B C11B C12B -177.85(18) . . . . ?
